data_1564029
loop_
_publ_author_name
'Wei, Han'
'Huang, Hong'
'Gao, Wei'
'Wang, Cui-Li'
'Liu, Jie-Ping'
'Zhang, Xiu-Mei'

_publ_section_title
;
 2D/3D coordination polymers based on di-, tri-, tetranuclear and
 polymeric chain units with a tricarboxylate ligand: Structures, magnetic
 and luminescent properties
;
_journal_name_full 'Inorganica Chimica Acta'
_journal_page_first 119944
_journal_paper_doi 10.1016/j.ica.2020.119944
_journal_volume 513
_journal_year 2020
_chemical_formula_sum 'C38 H36 N4 O22 Zn4'
_chemical_formula_weight 1162.19
_space_group_crystal_system triclinic
_space_group_IT_number 2
_space_group_name_Hall '-P 1'
_space_group_name_H-M_alt 'P -1'
_atom_sites_solution_hydrogens mixed
_audit_creation_method SHELXL-2014/7
_cell_angle_alpha 70.5350(10)
_cell_angle_beta 78.626(2)
_cell_angle_gamma 68.5730(10)
_cell_formula_units_Z 1
_cell_length_a 7.6535(6)
_cell_length_b 10.4489(8)
_cell_length_c 15.2386(14)
_cell_measurement_reflns_used 1616
_cell_measurement_temperature 298(2)
_cell_measurement_theta_max 26.632
_cell_measurement_theta_min 2.182
_cell_volume 1065.61(15)
_computing_cell_refinement 'Bruker SMART'
_computing_data_collection 'Bruker SMART'
_computing_data_reduction 'Bruker SAINT'
_computing_molecular_graphics 'Bruker SHELXTL'
_computing_publication_material 'Bruker SHELXTL'
_computing_structure_refinement 'SHELXL-2014/7 (Sheldrick, 2014)'
_computing_structure_solution 'Bruker SHELXTL'
_diffrn_ambient_temperature 298(2)
_diffrn_measured_fraction_theta_full 0.985
_diffrn_measured_fraction_theta_max 0.985
_diffrn_measurement_device_type 'CCD area detector'
_diffrn_measurement_method 'phi and omega scans'
_diffrn_radiation_type MoK\a
_diffrn_radiation_wavelength 0.71073
_diffrn_reflns_av_R_equivalents 0.0503
_diffrn_reflns_av_unetI/netI 0.0824
_diffrn_reflns_Laue_measured_fraction_full 0.985
_diffrn_reflns_Laue_measured_fraction_max 0.985
_diffrn_reflns_limit_h_max 8
_diffrn_reflns_limit_h_min -9
_diffrn_reflns_limit_k_max 9
_diffrn_reflns_limit_k_min -12
_diffrn_reflns_limit_l_max 18
_diffrn_reflns_limit_l_min -18
_diffrn_reflns_number 5402
_diffrn_reflns_point_group_measured_fraction_full 0.985
_diffrn_reflns_point_group_measured_fraction_max 0.985
_diffrn_reflns_theta_full 25.020
_diffrn_reflns_theta_max 25.020
_diffrn_reflns_theta_min 2.185
_diffrn_source 'fine-focus sealed tube'
_exptl_absorpt_coefficient_mu 2.317
_exptl_absorpt_correction_T_max 0.8929
_exptl_absorpt_correction_T_min 0.7684
_exptl_absorpt_correction_type multi-scan
_exptl_absorpt_process_details SADABS
_exptl_crystal_colour colorless
_exptl_crystal_density_diffrn 1.811
_exptl_crystal_density_method 'not measured'
_exptl_crystal_description block
_exptl_crystal_F_000 588
_exptl_crystal_size_max 0.120
_exptl_crystal_size_mid 0.070
_exptl_crystal_size_min 0.050
_refine_diff_density_max 0.711
_refine_diff_density_min -0.607
_refine_diff_density_rms 0.112
_refine_ls_extinction_coef .
_refine_ls_extinction_method none
_refine_ls_goodness_of_fit_ref 1.058
_refine_ls_hydrogen_treatment constr
_refine_ls_matrix_type full
_refine_ls_number_parameters 310
_refine_ls_number_reflns 3700
_refine_ls_number_restraints 6
_refine_ls_restrained_S_all 1.081
_refine_ls_R_factor_all 0.0761
_refine_ls_R_factor_gt 0.0489
_refine_ls_shift/su_max 0.001
_refine_ls_shift/su_mean 0.000
_refine_ls_structure_factor_coef Fsqd
_refine_ls_weighting_details 'w=1/[\s^2^(Fo^2^)+(0.0351P)^2^] where P=(Fo^2^+2Fc^2^)/3'
_refine_ls_weighting_scheme calc
_refine_ls_wR_factor_gt 0.0993
_refine_ls_wR_factor_ref 0.1063
_reflns_Friedel_coverage 0.000
_reflns_Friedel_fraction_full .
_reflns_Friedel_fraction_max .
_reflns_number_gt 2616
_reflns_number_total 3700
_reflns_threshold_expression 'I > 2\s(I)'
_cod_data_source_file CP6.cif
_cod_data_source_block 6
_cod_database_code 1564029
_shelx_shelxl_version_number 2014/7
_shelx_space_group_comment
;
The symmetry employed for this shelxl refinement is uniquely defined
by the following loop, which should always be used as a source of
symmetry information in preference to the above space-group names.
They are only intended as comments.
;
_shelx_estimated_absorpt_t_min 0.768
_shelx_estimated_absorpt_t_max 0.893

loop_
_space_group_symop_operation_xyz
'x, y, z'
'-x, -y, -z'

loop_
_atom_site_label
_atom_site_type_symbol
_atom_site_fract_x
_atom_site_fract_y
_atom_site_fract_z
_atom_site_U_iso_or_equiv
_atom_site_adp_type
_atom_site_occupancy
_atom_site_site_symmetry_order
_atom_site_calc_flag
_atom_site_refinement_flags_posn
_atom_site_refinement_flags_adp
_atom_site_refinement_flags_occupancy
_atom_site_disorder_assembly
_atom_site_disorder_group
Zn1 Zn 0.25321(9) 0.37952(6) 0.67121(4) 0.02452(18) Uani 1 1 d . . . . .
Zn2 Zn 0.68838(8) 0.36850(6) 0.53081(4) 0.02679(19) Uani 1 1 d . . . . .
N1 N 0.4444(7) 0.2530(6) 0.9787(3) 0.0399(12) Uani 1 1 d . . . . .
N2 N 0.7758(7) -0.0562(5) 0.7189(3) 0.0427(13) Uani 1 1 d . . . . .
O1 O 0.7042(5) -0.1833(3) 1.2455(2) 0.0325(9) Uani 1 1 d . . . . .
O2 O 0.7484(6) -0.1593(4) 1.3790(2) 0.0376(10) Uani 1 1 d . . . . .
O3 O 0.6855(5) 0.3177(4) 1.4010(2) 0.0302(9) Uani 1 1 d . . . . .
O4 O 0.7286(5) 0.4869(4) 1.2681(2) 0.0258(8) Uani 1 1 d . . . . .
O5 O 0.9733(5) 0.4621(4) 0.6535(2) 0.0311(9) Uani 1 1 d . . . . .
O6 O 0.6964(5) 0.4389(4) 0.6492(2) 0.0332(9) Uani 1 1 d . . . . .
O7 O 0.4114(8) 0.1679(6) 0.9503(4) 0.0863(17) Uani 1 1 d . U . . .
O8 O 0.3400(6) 0.3105(5) 1.0362(3) 0.0629(13) Uani 1 1 d . . . . .
O9 O 0.7313(6) 0.1707(4) 0.6291(3) 0.0454(11) Uani 1 1 d . . . . .
O10 O 0.3913(5) 0.4138(3) 0.5473(2) 0.0240(8) Uani 1 1 d . . . . .
H10 H 0.3661 0.3681 0.5173 0.029 Uiso 1 1 d R U . . .
O11 O 0.9772(5) 0.3192(4) 0.4974(2) 0.0323(9) Uani 1 1 d . . . . .
H11C H 1.0687 0.2759 0.5317 0.039 Uiso 1 1 d R U . . .
H11D H 1.0046 0.3851 0.4525 0.039 Uiso 1 1 d R U . . .
C1 C 0.7224(7) -0.1096(5) 1.2942(4) 0.0270(12) Uani 1 1 d . . . . .
C2 C 0.7050(7) 0.3665(5) 1.3132(4) 0.0218(11) Uani 1 1 d . . . . .
C3 C 0.7097(7) 0.0455(5) 1.2440(3) 0.0236(12) Uani 1 1 d . . . . .
C4 C 0.7065(7) 0.1328(5) 1.2971(3) 0.0258(12) Uani 1 1 d . . . . .
H4 H 0.7048 0.0966 1.3617 0.031 Uiso 1 1 calc R U . . .
C5 C 0.7058(7) 0.2749(5) 1.2537(3) 0.0212(11) Uani 1 1 d . . . . .
C6 C 0.7111(7) 0.3253(5) 1.1567(3) 0.0247(12) Uani 1 1 d . . . . .
H6 H 0.7125 0.4185 1.1273 0.030 Uiso 1 1 calc R U . . .
C7 C 0.7143(7) 0.2392(5) 1.1019(3) 0.0227(11) Uani 1 1 d . . . . .
C8 C 0.7119(7) 0.0989(5) 1.1472(3) 0.0239(12) Uani 1 1 d . . . . .
H8 H 0.7117 0.0410 1.1123 0.029 Uiso 1 1 calc R U . . .
C9 C 0.8252(7) 0.4296(5) 0.6933(3) 0.0238(12) Uani 1 1 d . . . . .
C10 C 0.7986(7) 0.3824(5) 0.7999(3) 0.0192(11) Uani 1 1 d . . . . .
C11 C 0.6475(8) 0.3323(6) 0.8425(4) 0.0312(13) Uani 1 1 d . . . . .
H11 H 0.5673 0.3269 0.8063 0.037 Uiso 1 1 calc R U . . .
C12 C 0.6178(7) 0.2906(5) 0.9393(3) 0.0249(12) Uani 1 1 d . . . . .
C13 C 0.7361(7) 0.2936(5) 0.9975(3) 0.0246(12) Uani 1 1 d . . . . .
C14 C 0.8842(8) 0.3446(6) 0.9529(4) 0.0316(13) Uani 1 1 d . . . . .
H14 H 0.9670 0.3474 0.9890 0.038 Uiso 1 1 calc R U . . .
C15 C 0.9129(8) 0.3918(6) 0.8559(4) 0.0315(13) Uani 1 1 d . . . . .
H15 H 1.0097 0.4299 0.8286 0.038 Uiso 1 1 calc R U . . .
C16 C 0.7528(8) 0.0419(7) 0.6377(4) 0.0411(15) Uani 1 1 d . . . . .
C17 C 0.7430(12) -0.0032(7) 0.5535(4) 0.076(3) Uani 1 1 d . . . . .
H17A H 0.7130 0.0798 0.5004 0.114 Uiso 1 1 calc R U . . .
H17B H 0.6474 -0.0480 0.5675 0.114 Uiso 1 1 calc R U . . .
H17C H 0.8626 -0.0699 0.5399 0.114 Uiso 1 1 calc R U . . .
C18 C 0.7746(10) -0.0125(7) 0.8019(4) 0.0564(19) Uani 1 1 d . . . . .
H18A H 0.8599 0.0411 0.7887 0.085 Uiso 1 1 calc R U . . .
H18B H 0.8135 -0.0964 0.8537 0.085 Uiso 1 1 calc R U . . .
H18C H 0.6497 0.0460 0.8170 0.085 Uiso 1 1 calc R U . . .
C19 C 0.7990(9) -0.2083(6) 0.7337(5) 0.0498(17) Uani 1 1 d . . . . .
H19A H 0.8217 -0.2276 0.6744 0.075 Uiso 1 1 calc R U . . .
H19B H 0.6866 -0.2280 0.7663 0.075 Uiso 1 1 calc R U . . .
H19C H 0.9039 -0.2684 0.7701 0.075 Uiso 1 1 calc R U . . .

loop_
_atom_site_aniso_label
_atom_site_aniso_U_11
_atom_site_aniso_U_22
_atom_site_aniso_U_33
_atom_site_aniso_U_23
_atom_site_aniso_U_13
_atom_site_aniso_U_12
Zn1 0.0353(4) 0.0204(3) 0.0201(3) -0.0027(3) -0.0019(3) -0.0145(3)
Zn2 0.0318(4) 0.0255(4) 0.0207(4) 0.0013(3) -0.0032(3) -0.0132(3)
N1 0.048(3) 0.056(3) 0.023(3) -0.006(2) 0.000(2) -0.031(3)
N2 0.055(3) 0.030(3) 0.033(3) -0.001(2) -0.003(2) -0.011(2)
O1 0.057(3) 0.0198(19) 0.026(2) -0.0027(16) -0.0054(18) -0.0207(18)
O2 0.068(3) 0.024(2) 0.023(2) 0.0044(17) -0.0152(19) -0.021(2)
O3 0.050(2) 0.027(2) 0.018(2) -0.0050(16) -0.0046(17) -0.0188(18)
O4 0.034(2) 0.024(2) 0.026(2) -0.0074(16) -0.0019(16) -0.0173(17)
O5 0.033(2) 0.037(2) 0.024(2) -0.0014(17) -0.0023(17) -0.0190(18)
O6 0.031(2) 0.048(2) 0.021(2) -0.0067(18) -0.0083(17) -0.0133(18)
O7 0.093(3) 0.111(3) 0.089(3) -0.040(3) 0.006(2) -0.068(3)
O8 0.047(3) 0.082(4) 0.059(3) -0.024(3) 0.019(2) -0.027(3)
O9 0.059(3) 0.027(2) 0.044(3) 0.0070(19) -0.013(2) -0.018(2)
O10 0.038(2) 0.0210(18) 0.0190(19) -0.0035(15) -0.0072(16) -0.0164(16)
O11 0.033(2) 0.033(2) 0.025(2) 0.0067(16) -0.0106(17) -0.0127(17)
C1 0.032(3) 0.021(3) 0.030(3) -0.002(2) -0.006(2) -0.013(2)
C2 0.021(3) 0.020(3) 0.027(3) -0.008(2) -0.006(2) -0.007(2)
C3 0.032(3) 0.019(3) 0.024(3) -0.005(2) -0.002(2) -0.013(2)
C4 0.035(3) 0.024(3) 0.018(3) 0.001(2) -0.005(2) -0.014(2)
C5 0.029(3) 0.018(3) 0.019(3) -0.003(2) -0.005(2) -0.011(2)
C6 0.034(3) 0.018(3) 0.023(3) 0.000(2) -0.005(2) -0.013(2)
C7 0.028(3) 0.021(3) 0.021(3) -0.004(2) -0.004(2) -0.012(2)
C8 0.031(3) 0.020(3) 0.026(3) -0.006(2) -0.007(2) -0.012(2)
C9 0.028(3) 0.023(3) 0.018(3) -0.003(2) -0.001(2) -0.008(2)
C10 0.022(3) 0.016(3) 0.017(3) -0.004(2) -0.005(2) -0.003(2)
C11 0.039(3) 0.037(3) 0.022(3) -0.002(2) -0.009(2) -0.019(3)
C12 0.030(3) 0.024(3) 0.022(3) -0.002(2) -0.001(2) -0.014(2)
C13 0.031(3) 0.021(3) 0.022(3) -0.004(2) -0.004(2) -0.011(2)
C14 0.045(4) 0.036(3) 0.022(3) -0.004(2) -0.008(3) -0.024(3)
C15 0.037(3) 0.033(3) 0.027(3) -0.005(3) -0.002(3) -0.018(3)
C16 0.037(4) 0.042(4) 0.040(4) -0.006(3) -0.003(3) -0.012(3)
C17 0.133(8) 0.047(4) 0.036(4) -0.006(4) -0.014(5) -0.017(5)
C18 0.079(5) 0.053(4) 0.039(4) -0.002(3) -0.017(4) -0.028(4)
C19 0.052(4) 0.030(4) 0.055(4) -0.002(3) -0.006(3) -0.007(3)

loop_
_atom_type_symbol
_atom_type_description
_atom_type_scat_dispersion_real
_atom_type_scat_dispersion_imag
_atom_type_scat_source
C C 0.0033 0.0016 'International Tables Vol C Tables 4.2.6.8 and 6.1.1.4'
H H 0.0000 0.0000 'International Tables Vol C Tables 4.2.6.8 and 6.1.1.4'
N N 0.0061 0.0033 'International Tables Vol C Tables 4.2.6.8 and 6.1.1.4'
O O 0.0106 0.0060 'International Tables Vol C Tables 4.2.6.8 and 6.1.1.4'
Zn Zn 0.2839 1.4301 'International Tables Vol C Tables 4.2.6.8 and 6.1.1.4'

loop_
_geom_angle_atom_site_label_1
_geom_angle_atom_site_label_2
_geom_angle_atom_site_label_3
_geom_angle
_geom_angle_site_symmetry_1
_geom_angle_site_symmetry_3
O10 Zn1 O1 120.40(14) . 2_657
O10 Zn1 O4 107.62(13) . 2_667
O1 Zn1 O4 113.26(14) 2_657 2_667
O10 Zn1 O5 107.90(14) . 1_455
O1 Zn1 O5 106.10(15) 2_657 1_455
O4 Zn1 O5 99.34(14) 2_667 1_455
O9 Zn2 O11 89.84(16) . .
O9 Zn2 O10 168.29(15) . 2_666
O11 Zn2 O10 97.92(13) . 2_666
O9 Zn2 O10 92.19(15) . .
O11 Zn2 O10 172.07(13) . .
O10 Zn2 O10 81.32(13) 2_666 .
O9 Zn2 O6 83.57(15) . .
O11 Zn2 O6 92.95(13) . .
O10 Zn2 O6 87.28(13) 2_666 .
O10 Zn2 O6 94.90(13) . .
O9 Zn2 O3 102.06(15) . 1_554
O11 Zn2 O3 85.33(13) . 1_554
O10 Zn2 O3 87.36(12) 2_666 1_554
O10 Zn2 O3 86.75(13) . 1_554
O6 Zn2 O3 174.09(13) . 1_554
O8 N1 O7 123.6(5) . .
O8 N1 C12 118.3(5) . .
O7 N1 C12 118.1(5) . .
C16 N2 C19 124.2(5) . .
C16 N2 C18 118.5(5) . .
C19 N2 C18 117.2(5) . .
C1 O1 Zn1 106.1(3) . 2_657
C2 O3 Zn2 141.3(3) . 1_556
C2 O4 Zn1 123.4(3) . 2_667
C9 O5 Zn1 136.5(3) . 1_655
C9 O6 Zn2 134.7(3) . .
C16 O9 Zn2 141.8(4) . .
Zn1 O10 Zn2 113.15(16) . 2_666
Zn1 O10 Zn2 121.68(15) . .
Zn2 O10 Zn2 98.68(13) 2_666 .
Zn1 O10 H10 107.5 . .
Zn2 O10 H10 107.4 2_666 .
Zn2 O10 H10 107.5 . .
Zn2 O11 H11C 131.2 . .
Zn2 O11 H11D 111.8 . .
H11C O11 H11D 108.6 . .
O2 C1 O1 123.4(5) . .
O2 C1 C3 119.6(4) . .
O1 C1 C3 117.0(4) . .
O3 C2 O4 125.9(4) . .
O3 C2 C5 118.6(4) . .
O4 C2 C5 115.5(4) . .
C8 C3 C4 120.0(4) . .
C8 C3 C1 121.6(4) . .
C4 C3 C1 118.3(4) . .
C3 C4 C5 120.7(5) . .
C3 C4 H4 119.6 . .
C5 C4 H4 119.6 . .
C6 C5 C4 118.3(4) . .
C6 C5 C2 122.2(4) . .
C4 C5 C2 119.5(4) . .
C5 C6 C7 122.0(5) . .
C5 C6 H6 119.0 . .
C7 C6 H6 119.0 . .
C8 C7 C6 118.5(4) . .
C8 C7 C13 121.3(4) . .
C6 C7 C13 120.0(4) . .
C3 C8 C7 120.6(4) . .
C3 C8 H8 119.7 . .
C7 C8 H8 119.7 . .
O6 C9 O5 123.4(5) . .
O6 C9 C10 117.7(4) . .
O5 C9 C10 118.9(4) . .
C15 C10 C11 118.6(5) . .
C15 C10 C9 123.1(5) . .
C11 C10 C9 118.3(4) . .
C12 C11 C10 119.7(5) . .
C12 C11 H11 120.2 . .
C10 C11 H11 120.2 . .
C11 C12 C13 122.7(5) . .
C11 C12 N1 116.3(4) . .
C13 C12 N1 120.9(5) . .
C14 C13 C12 116.2(5) . .
C14 C13 C7 120.4(4) . .
C12 C13 C7 123.4(5) . .
C13 C14 C15 122.1(5) . .
C13 C14 H14 118.9 . .
C15 C14 H14 118.9 . .
C10 C15 C14 120.6(5) . .
C10 C15 H15 119.7 . .
C14 C15 H15 119.7 . .
O9 C16 N2 121.6(6) . .
O9 C16 C17 120.4(5) . .
N2 C16 C17 117.9(6) . .
C16 C17 H17A 109.5 . .
C16 C17 H17B 109.5 . .
H17A C17 H17B 109.5 . .
C16 C17 H17C 109.5 . .
H17A C17 H17C 109.5 . .
H17B C17 H17C 109.5 . .
N2 C18 H18A 109.5 . .
N2 C18 H18B 109.5 . .
H18A C18 H18B 109.5 . .
N2 C18 H18C 109.5 . .
H18A C18 H18C 109.5 . .
H18B C18 H18C 109.5 . .
N2 C19 H19A 109.5 . .
N2 C19 H19B 109.5 . .
H19A C19 H19B 109.5 . .
N2 C19 H19C 109.5 . .
H19A C19 H19C 109.5 . .
H19B C19 H19C 109.5 . .

loop_
_geom_bond_atom_site_label_1
_geom_bond_atom_site_label_2
_geom_bond_distance
_geom_bond_site_symmetry_2
Zn1 O10 1.962(3) .
Zn1 O1 1.965(3) 2_657
Zn1 O4 1.969(3) 2_667
Zn1 O5 2.032(4) 1_455
Zn2 O9 2.064(4) .
Zn2 O11 2.076(3) .
Zn2 O10 2.105(3) 2_666
Zn2 O10 2.127(3) .
Zn2 O6 2.182(3) .
Zn2 O3 2.218(3) 1_554
N1 O8 1.221(6) .
N1 O7 1.227(6) .
N1 C12 1.478(7) .
N2 C16 1.313(7) .
N2 C19 1.476(7) .
N2 C18 1.477(7) .
O1 C1 1.289(6) .
O1 Zn1 1.965(3) 2_657
O2 C1 1.249(6) .
O3 C2 1.264(6) .
O3 Zn2 2.218(3) 1_556
O4 C2 1.276(5) .
O4 Zn1 1.969(3) 2_667
O5 C9 1.281(6) .
O5 Zn1 2.032(4) 1_655
O6 C9 1.258(6) .
O9 C16 1.259(7) .
O10 Zn2 2.105(3) 2_666
O10 H10 0.8500 .
O11 H11C 0.8500 .
O11 H11D 0.8500 .
C1 C3 1.521(7) .
C2 C5 1.520(6) .
C3 C8 1.390(7) .
C3 C4 1.398(7) .
C4 C5 1.409(7) .
C4 H4 0.9300 .
C5 C6 1.391(7) .
C6 C7 1.408(6) .
C6 H6 0.9300 .
C7 C8 1.403(7) .
C7 C13 1.498(7) .
C8 H8 0.9300 .
C9 C10 1.527(7) .
C10 C15 1.385(6) .
C10 C11 1.397(7) .
C11 C12 1.389(7) .
C11 H11 0.9300 .
C12 C13 1.401(7) .
C13 C14 1.388(7) .
C14 C15 1.393(7) .
C14 H14 0.9300 .
C15 H15 0.9300 .
C16 C17 1.529(8) .
C17 H17A 0.9600 .
C17 H17B 0.9600 .
C17 H17C 0.9600 .
C18 H18A 0.9600 .
C18 H18B 0.9600 .
C18 H18C 0.9600 .
C19 H19A 0.9600 .
C19 H19B 0.9600 .
C19 H19C 0.9600 .

loop_
_geom_torsion_atom_site_label_1
_geom_torsion_atom_site_label_2
_geom_torsion_atom_site_label_3
_geom_torsion_atom_site_label_4
_geom_torsion
_geom_torsion_site_symmetry_1
_geom_torsion_site_symmetry_2
_geom_torsion_site_symmetry_3
_geom_torsion_site_symmetry_4
Zn1 O1 C1 O2 -4.5(6) 2_657 . . .
Zn1 O1 C1 C3 175.8(3) 2_657 . . .
Zn2 O3 C2 O4 -4.0(9) 1_556 . . .
Zn2 O3 C2 C5 174.4(3) 1_556 . . .
Zn1 O4 C2 O3 1.8(7) 2_667 . . .
Zn1 O4 C2 C5 -176.6(3) 2_667 . . .
O2 C1 C3 C8 169.3(5) . . . .
O1 C1 C3 C8 -11.0(7) . . . .
O2 C1 C3 C4 -7.1(7) . . . .
O1 C1 C3 C4 172.6(5) . . . .
C8 C3 C4 C5 -0.1(8) . . . .
C1 C3 C4 C5 176.3(4) . . . .
C3 C4 C5 C6 -0.9(7) . . . .
C3 C4 C5 C2 -179.2(5) . . . .
O3 C2 C5 C6 174.6(5) . . . .
O4 C2 C5 C6 -6.8(7) . . . .
O3 C2 C5 C4 -7.2(7) . . . .
O4 C2 C5 C4 171.4(4) . . . .
C4 C5 C6 C7 0.9(8) . . . .
C2 C5 C6 C7 179.1(5) . . . .
C5 C6 C7 C8 0.1(8) . . . .
C5 C6 C7 C13 -174.9(5) . . . .
C4 C3 C8 C7 1.2(8) . . . .
C1 C3 C8 C7 -175.2(5) . . . .
C6 C7 C8 C3 -1.1(7) . . . .
C13 C7 C8 C3 173.8(5) . . . .
Zn2 O6 C9 O5 48.7(7) . . . .
Zn2 O6 C9 C10 -133.7(4) . . . .
Zn1 O5 C9 O6 -138.8(4) 1_655 . . .
Zn1 O5 C9 C10 43.6(7) 1_655 . . .
O6 C9 C10 C15 -168.5(5) . . . .
O5 C9 C10 C15 9.3(7) . . . .
O6 C9 C10 C11 9.1(7) . . . .
O5 C9 C10 C11 -173.1(5) . . . .
C15 C10 C11 C12 -1.3(8) . . . .
C9 C10 C11 C12 -179.0(4) . . . .
C10 C11 C12 C13 -1.3(8) . . . .
C10 C11 C12 N1 174.0(5) . . . .
O8 N1 C12 C11 -128.3(6) . . . .
O7 N1 C12 C11 50.2(7) . . . .
O8 N1 C12 C13 47.1(7) . . . .
O7 N1 C12 C13 -134.4(6) . . . .
C11 C12 C13 C14 1.6(7) . . . .
N1 C12 C13 C14 -173.5(5) . . . .
C11 C12 C13 C7 -175.5(5) . . . .
N1 C12 C13 C7 9.4(8) . . . .
C8 C7 C13 C14 -122.0(5) . . . .
C6 C7 C13 C14 52.9(7) . . . .
C8 C7 C13 C12 55.0(7) . . . .
C6 C7 C13 C12 -130.1(5) . . . .
C12 C13 C14 C15 0.7(8) . . . .
C7 C13 C14 C15 177.9(5) . . . .
C11 C10 C15 C14 3.6(8) . . . .
C9 C10 C15 C14 -178.8(5) . . . .
C13 C14 C15 C10 -3.4(8) . . . .
Zn2 O9 C16 N2 -179.2(4) . . . .
Zn2 O9 C16 C17 -2.3(10) . . . .
C19 N2 C16 O9 179.1(5) . . . .
C18 N2 C16 O9 0.5(9) . . . .
C19 N2 C16 C17 2.1(9) . . . .
C18 N2 C16 C17 -176.6(6) . . . .
